data_7034433
loop_
_publ_author_name
'Dhokale, Bhausaheb'
'Jadhav, Thaksen'
'Mobin, Shaikh M.'
'Misra, Rajneesh'

_publ_section_title
;
 Meso enyne substituted BODIPYs: synthesis, structure and properties.
;
_journal_issue 36
_journal_name_full 'Dalton transactions (Cambridge, England : 2003)'
_journal_page_first 15803
_journal_page_last 15812
_journal_paper_doi 10.1039/c5dt00565e
_journal_volume 44
_journal_year 2015
_chemical_formula_sum 'C23 H15 B F2 N2'
_chemical_formula_weight 368.18
_chemical_name_systematic
;
 ?
;
_space_group_IT_number 15
_symmetry_cell_setting monoclinic
_symmetry_space_group_name_Hall '-C 2yc'
_symmetry_space_group_name_H-M 'C 1 2/c 1'
_atom_sites_solution_hydrogens geom
_atom_sites_solution_primary direct
_atom_sites_solution_secondary difmap
_audit_creation_method SHELXL-97
_audit_update_record
;
2014-08-07 deposited with the CCDC.
2015-03-13 downloaded from the CCDC.
;
_cell_angle_alpha 90.00
_cell_angle_beta 91.859(3)
_cell_angle_gamma 90.00
_cell_formula_units_Z 24
_cell_length_a 17.0474(6)
_cell_length_b 13.3497(4)
_cell_length_c 49.6003(15)
_cell_measurement_reflns_used 6776
_cell_measurement_temperature 150(2)
_cell_measurement_theta_max 30.6160
_cell_measurement_theta_min 3.0880
_cell_volume 11282.0(6)
_computing_cell_refinement 'CrysAlis RED, Oxford Diffraction Ltd.,'
_computing_data_collection 'CrysAlis CCD, Oxford Diffraction Ltd.,'
_computing_data_reduction 'CrysAlis RED, Oxford Diffraction Ltd.,'
_computing_molecular_graphics Ortep3
_computing_publication_material Shelx97
_computing_structure_refinement 'SHELXL-97 (Sheldrick, 1997)'
_computing_structure_solution 'SHELXS-97 (Sheldrick, 1997)'
_diffrn_ambient_temperature 150(2)
_diffrn_detector_area_resol_mean 15.9948
_diffrn_measured_fraction_theta_full 0.998
_diffrn_measured_fraction_theta_max 0.998
_diffrn_measurement_device_type 'OXFORD DIFFRACTION SUPER NOVA'
_diffrn_measurement_method \w/q-scan
_diffrn_radiation_monochromator graphite
_diffrn_radiation_source 'Micro-Focus (Mo) X-ray Source'
_diffrn_radiation_type MoK\a
_diffrn_radiation_wavelength 0.71073
_diffrn_reflns_av_R_equivalents 0.0571
_diffrn_reflns_av_sigmaI/netI 0.0559
_diffrn_reflns_limit_h_max 16
_diffrn_reflns_limit_h_min -20
_diffrn_reflns_limit_k_max 15
_diffrn_reflns_limit_k_min -15
_diffrn_reflns_limit_l_max 58
_diffrn_reflns_limit_l_min -57
_diffrn_reflns_number 38792
_diffrn_reflns_theta_full 25.00
_diffrn_reflns_theta_max 25.00
_diffrn_reflns_theta_min 3.08
_exptl_absorpt_coefficient_mu 0.090
_exptl_absorpt_correction_T_max 0.9884
_exptl_absorpt_correction_T_min 0.9727
_exptl_absorpt_correction_type multi-scan
_exptl_absorpt_process_details
;
CrysAlis RED, Oxford Diffraction Ltd.,
Version 1.171.31.7 (release 18-10-2006 CrysAlis171 .NET)
(compiled Oct 18 2006,16:28:17)
Empirical absorption correction using spherical harmonics,
 implemented in SCALE3 ABSPACK scaling algorithm.
;
_exptl_crystal_colour orange
_exptl_crystal_density_diffrn 1.301
_exptl_crystal_density_method 'not measured'
_exptl_crystal_description block
_exptl_crystal_F_000 4560
_exptl_crystal_size_max 0.31
_exptl_crystal_size_mid 0.18
_exptl_crystal_size_min 0.13
_refine_diff_density_max 0.195
_refine_diff_density_min -0.164
_refine_diff_density_rms 0.037
_refine_ls_extinction_coef 0.00027(3)
_refine_ls_extinction_expression Fc^*^=kFc[1+0.001xFc^2^\l^3^/sin(2\q)]^-1/4^
_refine_ls_extinction_method SHELXL
_refine_ls_goodness_of_fit_ref 1.040
_refine_ls_hydrogen_treatment riding
_refine_ls_matrix_type full
_refine_ls_number_parameters 758
_refine_ls_number_reflns 9903
_refine_ls_number_restraints 0
_refine_ls_restrained_S_all 1.040
_refine_ls_R_factor_all 0.0984
_refine_ls_R_factor_gt 0.0626
_refine_ls_shift/su_max 0.001
_refine_ls_shift/su_mean 0.000
_refine_ls_structure_factor_coef Fsqd
_refine_ls_weighting_details 'calc w=1/[\s^2^(Fo^2^)+(0.0414P)^2^+9.8819P] where P=(Fo^2^+2Fc^2^)/3'
_refine_ls_weighting_scheme calc
_refine_ls_wR_factor_gt 0.1305
_refine_ls_wR_factor_ref 0.1526
_reflns_number_gt 6424
_reflns_number_total 9903
_reflns_threshold_expression >2sigma(I)
_cod_data_source_file c5dt00565e2.cif
_cod_data_source_block 2a
_cod_depositor_comments
;
The following automatic conversions were performed:

'_symmetry_cell_setting' value 'Monoclinic' changed to 'monoclinic'
according to
/usr/data/users/saulius/crontab/automatic-downloads/rss-feeds/RSC/lib/dictionaries/cif_core.dic
dictionary named 'cif_core.dic' version 2.4.2 from 2011-04-26.

Automatic conversion script
Id: cif_fix_values 3105 2015-03-04 15:46:00Z robertas 

 Adding full bibliography for 7034433--7034436.cif.
;
_cod_original_sg_symbol_H-M 'C 2/c'
_cod_database_code 7034433

loop_
_symmetry_equiv_pos_as_xyz
'x, y, z'
'-x, y, -z+1/2'
'x+1/2, y+1/2, z'
'-x+1/2, y+1/2, -z+1/2'
'-x, -y, -z'
'x, -y, z-1/2'
'-x+1/2, -y+1/2, -z'
'x+1/2, -y+1/2, z-1/2'

loop_
_atom_site_label
_atom_site_type_symbol
_atom_site_fract_x
_atom_site_fract_y
_atom_site_fract_z
_atom_site_U_iso_or_equiv
_atom_site_adp_type
_atom_site_occupancy
_atom_site_symmetry_multiplicity
_atom_site_calc_flag
_atom_site_refinement_flags
B1 B 0.4503(2) 0.4348(3) 0.70422(8) 0.0583(10) Uani 1 1 d .
B2 B 0.8536(2) 0.4268(3) 0.62575(6) 0.0493(8) Uani 1 1 d .
B3 B 0.8712(2) 0.3806(3) 1.04120(7) 0.0565(9) Uani 1 1 d .
F1 F 0.43300(12) 0.51324(15) 0.72117(4) 0.0837(6) Uani 1 1 d .
F2 F 0.43231(12) 0.34480(15) 0.71672(4) 0.0858(6) Uani 1 1 d .
F3 F 0.77446(10) 0.43264(14) 0.61848(4) 0.0706(5) Uani 1 1 d .
F4 F 0.89551(12) 0.39525(14) 0.60426(3) 0.0769(6) Uani 1 1 d .
F5 F 0.94032(11) 0.37213(16) 1.05678(3) 0.0792(6) Uani 1 1 d .
F6 F 0.81227(11) 0.41566(15) 1.05699(4) 0.0798(6) Uani 1 1 d .
N1 N 0.53787(14) 0.43641(17) 0.69742(5) 0.0506(6) Uani 1 1 d .
N2 N 0.40303(15) 0.44499(18) 0.67736(5) 0.0558(6) Uani 1 1 d .
N3 N 0.88300(13) 0.53014(17) 0.63593(4) 0.0449(6) Uani 1 1 d .
N4 N 0.86465(14) 0.35468(17) 0.64994(5) 0.0504(6) Uani 1 1 d .
N5 N 0.84925(14) 0.27786(19) 1.02909(5) 0.0537(6) Uani 1 1 d .
N6 N 0.88448(14) 0.45116(19) 1.01712(5) 0.0534(6) Uani 1 1 d .
C1 C 0.5999(2) 0.4306(2) 0.71468(6) 0.0606(8) Uani 1 1 d .
H1 H 0.5967 0.4249 0.7337 0.073 Uiso 1 1 calc R
C2 C 0.6697(2) 0.4340(2) 0.70085(7) 0.0649(9) Uani 1 1 d .
H2 H 0.7213 0.4310 0.7086 0.078 Uiso 1 1 calc R
C3 C 0.65001(18) 0.4424(2) 0.67397(7) 0.0593(8) Uani 1 1 d .
H3 H 0.6854 0.4458 0.6596 0.071 Uiso 1 1 calc R
C4 C 0.56751(18) 0.4450(2) 0.67163(6) 0.0489(7) Uani 1 1 d .
C5 C 0.51646(18) 0.4541(2) 0.64925(6) 0.0527(8) Uani 1 1 d .
C6 C 0.43452(19) 0.4568(2) 0.65214(6) 0.0543(8) Uani 1 1 d .
C7 C 0.3727(2) 0.4665(3) 0.63313(8) 0.0730(10) Uani 1 1 d .
H7 H 0.3771 0.4755 0.6142 0.088 Uiso 1 1 calc R
C8 C 0.3042(2) 0.4605(3) 0.64696(9) 0.0869(12) Uani 1 1 d .
H8 H 0.2525 0.4647 0.6394 0.104 Uiso 1 1 calc R
C9 C 0.3246(2) 0.4473(3) 0.67392(8) 0.0751(10) Uani 1 1 d .
H9 H 0.2883 0.4409 0.6880 0.090 Uiso 1 1 calc R
C10 C 0.54525(19) 0.4561(2) 0.62269(6) 0.0593(8) Uani 1 1 d .
C11 C 0.56468(19) 0.4471(2) 0.59979(6) 0.0617(8) Uani 1 1 d .
C12 C 0.58250(19) 0.4296(2) 0.57217(6) 0.0566(8) Uani 1 1 d .
C13 C 0.65682(18) 0.4386(2) 0.56263(6) 0.0575(8) Uani 1 1 d .
H13 H 0.6988 0.4593 0.5744 0.069 Uiso 1 1 calc R
C14 C 0.67054(17) 0.4176(2) 0.53600(6) 0.0573(8) Uani 1 1 d .
H14 H 0.7224 0.4247 0.5298 0.069 Uiso 1 1 calc R
C15 C 0.61177(17) 0.3867(2) 0.51796(6) 0.0501(7) Uani 1 1 d .
C16 C 0.5376(2) 0.3772(3) 0.52802(7) 0.0865(12) Uani 1 1 d .
H16 H 0.4956 0.3559 0.5164 0.104 Uiso 1 1 calc R
C17 C 0.5232(2) 0.3982(3) 0.55460(7) 0.0956(14) Uani 1 1 d .
H17 H 0.4715 0.3908 0.5609 0.115 Uiso 1 1 calc R
C18 C 0.6264(2) 0.3638(2) 0.48939(6) 0.0574(8) Uani 1 1 d .
C19 C 0.7008(2) 0.3432(3) 0.48075(7) 0.0807(11) Uani 1 1 d .
H19 H 0.7434 0.3435 0.4936 0.097 Uiso 1 1 calc R
C20 C 0.7153(3) 0.3223(4) 0.45431(9) 0.1079(15) Uani 1 1 d .
H20 H 0.7673 0.3086 0.4491 0.129 Uiso 1 1 calc R
C21 C 0.6554(4) 0.3210(4) 0.43564(10) 0.130(2) Uani 1 1 d .
H21 H 0.6651 0.3045 0.4174 0.156 Uiso 1 1 calc R
C22 C 0.5808(3) 0.3436(5) 0.44331(9) 0.140(2) Uani 1 1 d .
H22 H 0.5389 0.3449 0.4302 0.167 Uiso 1 1 calc R
C23 C 0.5665(2) 0.3645(4) 0.46992(7) 0.0991(14) Uani 1 1 d .
H23 H 0.5145 0.3796 0.4750 0.119 Uiso 1 1 calc R
C24 C 0.8552(2) 0.2544(2) 0.65038(8) 0.0716(10) Uani 1 1 d .
H24 H 0.8453 0.2141 0.6348 0.086 Uiso 1 1 calc R
C25 C 0.8617(2) 0.2181(3) 0.67639(8) 0.0797(11) Uani 1 1 d .
H25 H 0.8575 0.1501 0.6818 0.096 Uiso 1 1 calc R
C26 C 0.8755(2) 0.2991(3) 0.69294(7) 0.0676(9) Uani 1 1 d .
H26 H 0.8829 0.2976 0.7120 0.081 Uiso 1 1 calc R
C27 C 0.87667(16) 0.3838(2) 0.67653(5) 0.0481(7) Uani 1 1 d .
C28 C 0.88973(15) 0.4856(2) 0.68305(5) 0.0451(7) Uani 1 1 d .
C29 C 0.89423(16) 0.5573(2) 0.66287(5) 0.0435(7) Uani 1 1 d .
C30 C 0.91435(17) 0.6600(2) 0.66368(6) 0.0558(8) Uani 1 1 d .
H30 H 0.9249 0.6990 0.6794 0.067 Uiso 1 1 calc R
C31 C 0.9158(2) 0.6927(2) 0.63758(7) 0.0662(9) Uani 1 1 d .
H31 H 0.9282 0.7585 0.6318 0.079 Uiso 1 1 calc R
C32 C 0.89588(18) 0.6114(2) 0.62094(6) 0.0600(8) Uani 1 1 d .
H32 H 0.8920 0.6136 0.6018 0.072 Uiso 1 1 calc R
C33 C 0.89673(18) 0.5127(2) 0.71069(6) 0.0541(8) Uani 1 1 d .
C34 C 0.89747(18) 0.5294(2) 0.73429(6) 0.0558(8) Uani 1 1 d .
C35 C 0.89563(17) 0.5488(2) 0.76264(5) 0.0508(7) Uani 1 1 d .
C36 C 0.90339(18) 0.6455(2) 0.77292(6) 0.0560(8) Uani 1 1 d .
H36 H 0.9116 0.7000 0.7611 0.067 Uiso 1 1 calc R
C37 C 0.89915(18) 0.6623(2) 0.80020(5) 0.0517(7) Uani 1 1 d .
H37 H 0.9039 0.7289 0.8068 0.062 Uiso 1 1 calc R
C38 C 0.88808(16) 0.5845(2) 0.81838(5) 0.0428(6) Uani 1 1 d .
C39 C 0.88164(18) 0.4879(2) 0.80792(6) 0.0535(8) Uani 1 1 d .
H39 H 0.8748 0.4331 0.8199 0.064 Uiso 1 1 calc R
C40 C 0.88507(18) 0.4701(2) 0.78058(6) 0.0563(8) Uani 1 1 d .
H40 H 0.8802 0.4036 0.7739 0.068 Uiso 1 1 calc R
C41 C 0.88466(16) 0.6038(2) 0.84769(5) 0.0446(7) Uani 1 1 d .
C42 C 0.84994(18) 0.6905(2) 0.85746(6) 0.0552(8) Uani 1 1 d .
H42 H 0.8265 0.7370 0.8451 0.066 Uiso 1 1 calc R
C43 C 0.8491(2) 0.7097(3) 0.88475(7) 0.0718(10) Uani 1 1 d .
H43 H 0.8244 0.7685 0.8911 0.086 Uiso 1 1 calc R
C44 C 0.8837(2) 0.6439(3) 0.90273(7) 0.0798(11) Uani 1 1 d .
H44 H 0.8849 0.6583 0.9215 0.096 Uiso 1 1 calc R
C45 C 0.9167(2) 0.5571(3) 0.89355(6) 0.0745(10) Uani 1 1 d .
H45 H 0.9397 0.5110 0.9061 0.089 Uiso 1 1 calc R
C46 C 0.91683(18) 0.5362(2) 0.86633(6) 0.0556(8) Uani 1 1 d .
H46 H 0.9390 0.4753 0.8603 0.067 Uiso 1 1 calc R
C47 C 0.82513(19) 0.1964(3) 1.04232(7) 0.0694(10) Uani 1 1 d .
H47 H 0.8166 0.1937 1.0611 0.083 Uiso 1 1 calc R
C48 C 0.8144(2) 0.1164(3) 1.02462(9) 0.0798(11) Uani 1 1 d .
H48 H 0.7980 0.0506 1.0291 0.096 Uiso 1 1 calc R
C49 C 0.83220(19) 0.1506(3) 0.99944(8) 0.0699(10) Uani 1 1 d .
H49 H 0.8300 0.1129 0.9832 0.084 Uiso 1 1 calc R
C50 C 0.85423(17) 0.2515(2) 1.00212(6) 0.0513(7) Uani 1 1 d .
C51 C 0.87550(16) 0.3226(2) 0.98303(6) 0.0514(8) Uani 1 1 d .
C52 C 0.89025(17) 0.4215(2) 0.99047(6) 0.0522(8) Uani 1 1 d .
C53 C 0.9087(2) 0.5064(3) 0.97510(7) 0.0690(9) Uani 1 1 d .
H53 H 0.9161 0.5079 0.9562 0.083 Uiso 1 1 calc R
C54 C 0.9141(2) 0.5862(3) 0.99237(9) 0.0796(11) Uani 1 1 d .
H54 H 0.9257 0.6535 0.9877 0.095 Uiso 1 1 calc R
C55 C 0.89940(19) 0.5505(3) 1.01804(8) 0.0699(9) Uani 1 1 d .
H55 H 0.8998 0.5903 1.0339 0.084 Uiso 1 1 calc R
C56 C 0.87968(18) 0.2935(3) 0.95540(6) 0.0626(9) Uani 1 1 d .
C57 C 0.88029(19) 0.2688(3) 0.93226(6) 0.0630(9) Uani 1 1 d .
C58 C 0.87706(18) 0.2441(2) 0.90418(6) 0.0551(8) Uani 1 1 d .
C59 C 0.93626(19) 0.2746(2) 0.88729(6) 0.0594(8) Uani 1 1 d .
H59 H 0.9818 0.3066 0.8947 0.071 Uiso 1 1 calc R
C60 C 0.92917(17) 0.2585(2) 0.85979(6) 0.0534(8) Uani 1 1 d .
H60 H 0.9706 0.2785 0.8486 0.064 Uiso 1 1 calc R
C61 C 0.86276(16) 0.2138(2) 0.84809(5) 0.0452(7) Uani 1 1 d .
C62 C 0.80543(18) 0.1796(2) 0.86548(6) 0.0581(8) Uani 1 1 d .
H62 H 0.7604 0.1461 0.8582 0.070 Uiso 1 1 calc R
C63 C 0.81293(19) 0.1935(3) 0.89295(6) 0.0653(9) Uani 1 1 d .
H63 H 0.7738 0.1682 0.9043 0.078 Uiso 1 1 calc R
C64 C 0.85113(17) 0.2049(2) 0.81841(5) 0.0463(7) Uani 1 1 d .
C65 C 0.91312(19) 0.1848(2) 0.80182(6) 0.0572(8) Uani 1 1 d .
H65 H 0.9648 0.1784 0.8093 0.069 Uiso 1 1 calc R
C66 C 0.8997(3) 0.1741(3) 0.77414(7) 0.0739(11) Uani 1 1 d .
H66 H 0.9423 0.1596 0.7629 0.089 Uiso 1 1 calc R
C67 C 0.8256(3) 0.1843(3) 0.76295(7) 0.0800(12) Uani 1 1 d .
H67 H 0.8167 0.1758 0.7441 0.096 Uiso 1 1 calc R
C68 C 0.7645(2) 0.2067(3) 0.77912(7) 0.0757(10) Uani 1 1 d .
H68 H 0.7132 0.2157 0.7714 0.091 Uiso 1 1 calc R
C69 C 0.77693(19) 0.2162(2) 0.80656(6) 0.0574(8) Uani 1 1 d .
H69 H 0.7338 0.2308 0.8176 0.069 Uiso 1 1 calc R

loop_
_atom_site_aniso_label
_atom_site_aniso_U_11
_atom_site_aniso_U_22
_atom_site_aniso_U_33
_atom_site_aniso_U_23
_atom_site_aniso_U_13
_atom_site_aniso_U_12
B1 0.064(2) 0.057(2) 0.056(2) -0.0103(18) 0.0201(18) 0.0015(19)
B2 0.048(2) 0.062(2) 0.0379(19) -0.0119(16) -0.0036(15) 0.0055(17)
B3 0.050(2) 0.081(3) 0.038(2) -0.0057(17) 0.0009(16) 0.0080(19)
F1 0.0865(14) 0.0952(15) 0.0708(13) -0.0339(11) 0.0238(11) 0.0118(12)
F2 0.0893(15) 0.0828(14) 0.0866(15) 0.0228(11) 0.0217(12) -0.0159(12)
F3 0.0536(11) 0.0872(13) 0.0694(12) -0.0061(10) -0.0211(9) 0.0003(10)
F4 0.0892(14) 0.0875(14) 0.0546(11) -0.0219(10) 0.0140(10) 0.0168(11)
F5 0.0683(13) 0.1155(16) 0.0525(11) -0.0034(10) -0.0187(9) 0.0022(12)
F6 0.0783(13) 0.1011(15) 0.0614(12) -0.0125(10) 0.0246(10) 0.0131(12)
N1 0.0588(16) 0.0474(14) 0.0463(15) -0.0064(11) 0.0122(12) 0.0012(12)
N2 0.0534(16) 0.0510(15) 0.0639(17) -0.0068(12) 0.0154(13) -0.0025(13)
N3 0.0427(13) 0.0562(15) 0.0358(13) -0.0005(11) -0.0007(10) 0.0043(11)
N4 0.0527(15) 0.0486(15) 0.0494(15) -0.0079(11) -0.0038(11) 0.0049(12)
N5 0.0488(15) 0.0662(17) 0.0459(15) 0.0016(12) -0.0005(11) 0.0059(13)
N6 0.0462(14) 0.0647(17) 0.0491(15) -0.0069(12) -0.0013(11) 0.0002(13)
C1 0.075(2) 0.060(2) 0.0475(19) -0.0087(15) 0.0040(17) 0.0021(17)
C2 0.064(2) 0.067(2) 0.063(2) -0.0108(17) 0.0006(17) 0.0054(18)
C3 0.057(2) 0.0571(19) 0.065(2) -0.0130(16) 0.0162(16) -0.0044(16)
C4 0.0578(19) 0.0449(16) 0.0446(17) -0.0068(13) 0.0096(14) -0.0013(14)
C5 0.063(2) 0.0450(16) 0.0506(19) -0.0059(13) 0.0140(15) -0.0041(15)
C6 0.059(2) 0.0481(17) 0.056(2) -0.0069(14) 0.0116(16) -0.0008(15)
C7 0.072(3) 0.070(2) 0.076(3) -0.0077(18) -0.006(2) 0.012(2)
C8 0.058(2) 0.088(3) 0.114(4) -0.014(2) -0.008(2) 0.012(2)
C9 0.054(2) 0.075(2) 0.097(3) -0.010(2) 0.014(2) -0.0030(19)
C10 0.061(2) 0.068(2) 0.050(2) -0.0070(15) 0.0057(15) -0.0033(17)
C11 0.061(2) 0.074(2) 0.050(2) -0.0055(16) 0.0047(16) -0.0056(17)
C12 0.059(2) 0.069(2) 0.0422(18) -0.0047(15) 0.0033(14) -0.0049(17)
C13 0.0516(19) 0.078(2) 0.0433(18) -0.0017(15) -0.0009(14) -0.0103(17)
C14 0.0429(17) 0.078(2) 0.0510(19) 0.0010(16) 0.0042(14) -0.0065(16)
C15 0.0498(18) 0.0566(18) 0.0439(17) -0.0036(13) 0.0012(14) -0.0051(15)
C16 0.052(2) 0.146(4) 0.061(2) -0.030(2) -0.0016(17) -0.023(2)
C17 0.052(2) 0.172(4) 0.063(2) -0.034(3) 0.0124(18) -0.026(2)
C18 0.068(2) 0.0591(19) 0.0456(18) -0.0060(14) 0.0058(15) -0.0073(17)
C19 0.083(3) 0.101(3) 0.059(2) -0.003(2) 0.014(2) 0.011(2)
C20 0.124(4) 0.132(4) 0.070(3) -0.016(3) 0.033(3) 0.012(3)
C21 0.160(5) 0.171(5) 0.059(3) -0.042(3) 0.029(3) -0.035(4)
C22 0.127(5) 0.234(7) 0.058(3) -0.037(3) -0.002(3) -0.057(4)
C23 0.083(3) 0.163(4) 0.052(2) -0.022(2) -0.003(2) -0.029(3)
C24 0.072(2) 0.051(2) 0.091(3) -0.0157(19) -0.009(2) 0.0027(17)
C25 0.090(3) 0.052(2) 0.096(3) 0.011(2) -0.005(2) -0.003(2)
C26 0.073(2) 0.064(2) 0.065(2) 0.0160(18) -0.0009(17) 0.0019(18)
C27 0.0495(17) 0.0529(17) 0.0415(17) -0.0013(13) -0.0029(13) 0.0051(14)
C28 0.0375(15) 0.0599(18) 0.0378(16) -0.0048(13) -0.0002(12) 0.0073(14)
C29 0.0423(16) 0.0503(17) 0.0377(16) -0.0050(12) -0.0031(12) 0.0036(13)
C30 0.0552(19) 0.0540(19) 0.058(2) -0.0116(15) -0.0024(15) 0.0015(15)
C31 0.073(2) 0.0525(19) 0.073(2) 0.0054(17) -0.0023(18) -0.0022(17)
C32 0.063(2) 0.071(2) 0.0463(19) 0.0107(16) 0.0021(15) 0.0031(17)
C33 0.0576(19) 0.063(2) 0.0413(18) -0.0055(14) -0.0033(14) 0.0045(16)
C34 0.0579(19) 0.067(2) 0.0419(19) -0.0059(14) -0.0057(14) 0.0022(16)
C35 0.0561(19) 0.0601(19) 0.0357(16) -0.0024(13) -0.0060(13) 0.0026(15)
C36 0.075(2) 0.0539(18) 0.0385(17) 0.0042(13) -0.0076(15) -0.0019(16)
C37 0.073(2) 0.0412(16) 0.0408(17) 0.0014(12) -0.0068(14) -0.0020(15)
C38 0.0460(16) 0.0450(16) 0.0370(15) -0.0001(12) -0.0036(12) -0.0021(13)
C39 0.065(2) 0.0501(18) 0.0448(18) 0.0015(14) -0.0019(14) -0.0066(15)
C40 0.073(2) 0.0504(18) 0.0453(18) -0.0098(14) -0.0040(15) -0.0055(16)
C41 0.0450(16) 0.0495(17) 0.0392(16) -0.0001(12) -0.0002(12) -0.0079(13)
C42 0.063(2) 0.0570(19) 0.0452(18) -0.0010(14) 0.0025(14) 0.0046(16)
C43 0.085(3) 0.077(2) 0.053(2) -0.0156(18) 0.0100(18) 0.012(2)
C44 0.094(3) 0.107(3) 0.039(2) -0.0067(19) 0.0085(18) 0.008(2)
C45 0.089(3) 0.098(3) 0.0367(19) 0.0114(18) 0.0053(17) 0.014(2)
C46 0.066(2) 0.0609(19) 0.0402(18) 0.0044(14) 0.0022(14) 0.0028(16)
C47 0.053(2) 0.084(3) 0.072(2) 0.023(2) 0.0053(17) 0.0101(19)
C48 0.059(2) 0.064(2) 0.116(3) 0.010(2) 0.003(2) 0.0045(19)
C49 0.051(2) 0.070(2) 0.088(3) -0.011(2) -0.0054(18) 0.0062(18)
C50 0.0431(17) 0.062(2) 0.0484(18) -0.0069(14) -0.0047(13) 0.0052(15)
C51 0.0372(16) 0.074(2) 0.0431(18) -0.0080(15) -0.0059(13) 0.0048(15)
C52 0.0435(17) 0.073(2) 0.0399(17) -0.0032(15) -0.0034(13) 0.0005(15)
C53 0.064(2) 0.084(3) 0.059(2) 0.016(2) 0.0016(17) 0.0041(19)
C54 0.073(3) 0.069(2) 0.097(3) 0.013(2) 0.004(2) 0.001(2)
C55 0.057(2) 0.069(2) 0.083(3) -0.014(2) -0.0043(18) 0.0021(18)
C56 0.0524(19) 0.089(2) 0.047(2) -0.0105(17) -0.0032(15) 0.0023(18)
C57 0.060(2) 0.082(2) 0.047(2) -0.0081(16) -0.0014(15) 0.0015(18)
C58 0.0569(19) 0.068(2) 0.0402(17) -0.0092(14) 0.0010(14) -0.0011(16)
C59 0.0550(19) 0.071(2) 0.052(2) -0.0045(16) -0.0054(15) -0.0108(17)
C60 0.0490(18) 0.0613(19) 0.0503(19) -0.0001(14) 0.0078(14) -0.0107(15)
C61 0.0476(17) 0.0440(16) 0.0444(17) -0.0045(12) 0.0063(13) -0.0043(13)
C62 0.0554(19) 0.076(2) 0.0428(18) -0.0085(15) 0.0079(14) -0.0181(17)
C63 0.060(2) 0.089(2) 0.048(2) -0.0079(17) 0.0122(15) -0.0146(19)
C64 0.0573(19) 0.0397(15) 0.0426(17) -0.0032(12) 0.0090(14) -0.0029(14)
C65 0.064(2) 0.0560(19) 0.053(2) -0.0009(15) 0.0181(16) -0.0029(16)
C66 0.102(3) 0.068(2) 0.054(2) -0.0052(17) 0.035(2) -0.006(2)
C67 0.126(4) 0.071(2) 0.042(2) -0.0024(17) 0.002(2) -0.025(2)
C68 0.086(3) 0.087(3) 0.053(2) -0.0012(18) -0.0085(19) -0.023(2)
C69 0.056(2) 0.066(2) 0.0506(19) -0.0038(15) 0.0041(15) -0.0055(16)

loop_
_atom_type_symbol
_atom_type_description
_atom_type_scat_dispersion_real
_atom_type_scat_dispersion_imag
_atom_type_scat_source
C C 0.0033 0.0016 'International Tables Vol C Tables 4.2.6.8 and 6.1.1.4'
H H 0.0000 0.0000 'International Tables Vol C Tables 4.2.6.8 and 6.1.1.4'
N N 0.0061 0.0033 'International Tables Vol C Tables 4.2.6.8 and 6.1.1.4'
F F 0.0171 0.0103 'International Tables Vol C Tables 4.2.6.8 and 6.1.1.4'
B B 0.0013 0.0007 'International Tables Vol C Tables 4.2.6.8 and 6.1.1.4'

loop_
_geom_angle_atom_site_label_1
_geom_angle_atom_site_label_2
_geom_angle_atom_site_label_3
_geom_angle
F1 B1 F2 109.2(3)
F1 B1 N2 110.1(3)
F2 B1 N2 110.2(3)
F1 B1 N1 110.5(3)
F2 B1 N1 109.8(3)
N2 B1 N1 107.0(2)
F4 B2 F3 110.0(2)
F4 B2 N4 111.0(3)
F3 B2 N4 109.2(3)
F4 B2 N3 110.9(3)
F3 B2 N3 109.7(2)
N4 B2 N3 105.8(2)
F6 B3 F5 109.4(3)
F6 B3 N5 110.7(3)
F5 B3 N5 109.6(3)
F6 B3 N6 111.2(3)
F5 B3 N6 109.6(3)
N5 B3 N6 106.4(2)
C1 N1 C4 106.8(2)
C1 N1 B1 127.5(3)
C4 N1 B1 125.7(3)
C9 N2 C6 107.2(3)
C9 N2 B1 127.1(3)
C6 N2 B1 125.7(3)
C32 N3 C29 107.6(2)
C32 N3 B2 126.8(3)
C29 N3 B2 125.4(2)
C24 N4 C27 106.1(3)
C24 N4 B2 128.3(3)
C27 N4 B2 125.1(2)
C47 N5 C50 107.1(3)
C47 N5 B3 127.3(3)
C50 N5 B3 125.5(3)
C55 N6 C52 107.1(3)
C55 N6 B3 127.3(3)
C52 N6 B3 125.5(3)
N1 C1 C2 110.6(3)
N1 C1 H1 124.7
C2 C1 H1 124.7
C3 C2 C1 107.2(3)
C3 C2 H2 126.4
C1 C2 H2 126.4
C2 C3 C4 107.2(3)
C2 C3 H3 126.4
C4 C3 H3 126.4
C5 C4 N1 120.1(3)
C5 C4 C3 131.6(3)
N1 C4 C3 108.2(3)
C4 C5 C6 121.1(3)
C4 C5 C10 121.0(3)
C6 C5 C10 117.9(3)
N2 C6 C7 108.3(3)
N2 C6 C5 120.2(3)
C7 C6 C5 131.4(3)
C8 C7 C6 107.0(3)
C8 C7 H7 126.5
C6 C7 H7 126.5
C7 C8 C9 107.5(4)
C7 C8 H8 126.3
C9 C8 H8 126.3
N2 C9 C8 110.1(3)
N2 C9 H9 125.0
C8 C9 H9 125.0
C11 C10 C5 172.0(3)
C10 C11 C12 174.9(3)
C13 C12 C17 118.3(3)
C13 C12 C11 122.9(3)
C17 C12 C11 118.7(3)
C12 C13 C14 120.0(3)
C12 C13 H13 120.0
C14 C13 H13 120.0
C13 C14 C15 122.6(3)
C13 C14 H14 118.7
C15 C14 H14 118.7
C16 C15 C14 116.5(3)
C16 C15 C18 120.8(3)
C14 C15 C18 122.7(3)
C17 C16 C15 121.4(3)
C17 C16 H16 119.3
C15 C16 H16 119.3
C16 C17 C12 121.2(3)
C16 C17 H17 119.4
C12 C17 H17 119.4
C19 C18 C23 116.7(3)
C19 C18 C15 121.6(3)
C23 C18 C15 121.6(3)
C20 C19 C18 122.3(4)
C20 C19 H19 118.9
C18 C19 H19 118.9
C21 C20 C19 120.1(5)
C21 C20 H20 120.0
C19 C20 H20 120.0
C20 C21 C22 119.4(4)
C20 C21 H21 120.3
C22 C21 H21 120.3
C21 C22 C23 120.3(5)
C21 C22 H22 119.8
C23 C22 H22 119.8
C22 C23 C18 121.1(4)
C22 C23 H23 119.4
C18 C23 H23 119.4
N4 C24 C25 111.0(3)
N4 C24 H24 124.5
C25 C24 H24 124.5
C26 C25 C24 106.8(3)
C26 C25 H25 126.6
C24 C25 H25 126.6
C25 C26 C27 107.2(3)
C25 C26 H26 126.4
C27 C26 H26 126.4
N4 C27 C26 108.9(3)
N4 C27 C28 120.4(3)
C26 C27 C28 130.7(3)
C29 C28 C27 120.6(2)
C29 C28 C33 121.1(3)
C27 C28 C33 118.3(3)
C28 C29 N3 120.2(2)
C28 C29 C30 131.8(3)
N3 C29 C30 107.8(2)
C31 C30 C29 107.1(3)
C31 C30 H30 126.4
C29 C30 H30 126.4
C30 C31 C32 107.5(3)
C30 C31 H31 126.3
C32 C31 H31 126.3
N3 C32 C31 110.0(3)
N3 C32 H32 125.0
C31 C32 H32 125.0
C34 C33 C28 174.2(3)
C33 C34 C35 178.1(3)
C36 C35 C40 118.6(3)
C36 C35 C34 121.5(3)
C40 C35 C34 119.9(3)
C37 C36 C35 120.3(3)
C37 C36 H36 119.9
C35 C36 H36 119.9
C36 C37 C38 121.8(3)
C36 C37 H37 119.1
C38 C37 H37 119.1
C37 C38 C39 117.4(3)
C37 C38 C41 121.1(2)
C39 C38 C41 121.5(2)
C40 C39 C38 121.3(3)
C40 C39 H39 119.3
C38 C39 H39 119.3
C39 C40 C35 120.6(3)
C39 C40 H40 119.7
C35 C40 H40 119.7
C42 C41 C46 118.0(3)
C42 C41 C38 121.2(3)
C46 C41 C38 120.8(3)
C43 C42 C41 120.9(3)
C43 C42 H42 119.5
C41 C42 H42 119.5
C44 C43 C42 120.1(3)
C44 C43 H43 119.9
C42 C43 H43 120.0
C43 C44 C45 119.8(3)
C43 C44 H44 120.1
C45 C44 H44 120.1
C44 C45 C46 120.7(3)
C44 C45 H45 119.7
C46 C45 H45 119.7
C45 C46 C41 120.4(3)
C45 C46 H46 119.8
C41 C46 H46 119.8
N5 C47 C48 110.5(3)
N5 C47 H47 124.8
C48 C47 H47 124.8
C49 C48 C47 106.9(3)
C49 C48 H48 126.6
C47 C48 H48 126.6
C48 C49 C50 107.4(3)
C48 C49 H49 126.3
C50 C49 H49 126.3
N5 C50 C51 120.4(3)
N5 C50 C49 108.1(3)
C51 C50 C49 131.5(3)
C52 C51 C50 120.9(3)
C52 C51 C56 119.9(3)
C50 C51 C56 119.2(3)
N6 C52 C51 120.4(3)
N6 C52 C53 108.1(3)
C51 C52 C53 131.4(3)
C54 C53 C52 107.4(3)
C54 C53 H53 126.3
C52 C53 H53 126.3
C53 C54 C55 107.2(3)
C53 C54 H54 126.4
C55 C54 H54 126.4
N6 C55 C54 110.2(3)
N6 C55 H55 124.9
C54 C55 H55 124.9
C57 C56 C51 177.6(3)
C56 C57 C58 176.2(4)
C63 C58 C59 118.6(3)
C63 C58 C57 120.5(3)
C59 C58 C57 120.8(3)
C60 C59 C58 120.4(3)
C60 C59 H59 119.8
C58 C59 H59 119.8
C59 C60 C61 121.5(3)
C59 C60 H60 119.2
C61 C60 H60 119.2
C60 C61 C62 117.3(3)
C60 C61 C64 122.0(3)
C62 C61 C64 120.8(3)
C63 C62 C61 121.4(3)
C63 C62 H62 119.3
C61 C62 H62 119.3
C62 C63 C58 120.7(3)
C62 C63 H63 119.7
C58 C63 H63 119.7
C65 C64 C69 118.2(3)
C65 C64 C61 121.6(3)
C69 C64 C61 120.2(3)
C64 C65 C66 120.1(3)
C64 C65 H65 120.0
C66 C65 H65 120.0
C67 C66 C65 120.7(3)
C67 C66 H66 119.7
C65 C66 H66 119.7
C66 C67 C68 119.6(3)
C66 C67 H67 120.2
C68 C67 H67 120.2
C67 C68 C69 120.2(4)
C67 C68 H68 119.9
C69 C68 H68 119.9
C68 C69 C64 121.3(3)
C68 C69 H69 119.4
C64 C69 H69 119.4

loop_
_geom_bond_atom_site_label_1
_geom_bond_atom_site_label_2
_geom_bond_distance
B1 F1 1.380(4)
B1 F2 1.391(4)
B1 N2 1.540(5)
B1 N1 1.541(4)
B2 F4 1.369(3)
B2 F3 1.388(4)
B2 N4 1.545(4)
B2 N3 1.546(4)
B3 F6 1.376(4)
B3 F5 1.393(4)
B3 N5 1.538(4)
B3 N6 1.544(4)
N1 C1 1.341(4)
N1 C4 1.395(3)
N2 C9 1.343(4)
N2 C6 1.386(4)
N3 C32 1.337(4)
N3 C29 1.392(3)
N4 C24 1.349(4)
N4 C27 1.384(3)
N5 C47 1.342(4)
N5 C50 1.389(3)
N6 C55 1.351(4)
N6 C52 1.386(3)
C1 C2 1.393(4)
C1 H1 0.9500
C2 C3 1.369(4)
C2 H2 0.9500
C3 C4 1.408(4)
C3 H3 0.9500
C4 C5 1.394(4)
C5 C6 1.409(4)
C5 C10 1.421(4)
C6 C7 1.397(4)
C7 C8 1.375(5)
C7 H7 0.9500
C8 C9 1.382(5)
C8 H8 0.9500
C9 H9 0.9500
C10 C11 1.200(4)
C11 C12 1.432(4)
C12 C13 1.372(4)
C12 C17 1.378(4)
C13 C14 1.378(4)
C13 H13 0.9500
C14 C15 1.384(4)
C14 H14 0.9500
C15 C16 1.379(4)
C15 C18 1.479(4)
C16 C17 1.377(4)
C16 H16 0.9500
C17 H17 0.9500
C18 C19 1.379(4)
C18 C23 1.383(5)
C19 C20 1.371(5)
C19 H19 0.9500
C20 C21 1.355(6)
C20 H20 0.9500
C21 C22 1.373(7)
C21 H21 0.9500
C22 C23 1.379(5)
C22 H22 0.9500
C23 H23 0.9500
C24 C25 1.379(5)
C24 H24 0.9500
C25 C26 1.373(5)
C25 H25 0.9500
C26 C27 1.394(4)
C26 H26 0.9500
C27 C28 1.413(4)
C28 C29 1.389(4)
C28 C33 1.419(4)
C29 C30 1.414(4)
C30 C31 1.367(4)
C30 H30 0.9500
C31 C32 1.398(4)
C31 H31 0.9500
C32 H32 0.9500
C33 C34 1.191(4)
C34 C35 1.431(4)
C35 C36 1.392(4)
C35 C40 1.392(4)
C36 C37 1.376(4)
C36 H36 0.9500
C37 C38 1.393(4)
C37 H37 0.9500
C38 C39 1.393(4)
C38 C41 1.479(4)
C39 C40 1.380(4)
C39 H39 0.9500
C40 H40 0.9500
C41 C42 1.394(4)
C41 C46 1.392(4)
C42 C43 1.378(4)
C42 H42 0.9500
C43 C44 1.372(5)
C43 H43 0.9500
C44 C45 1.371(5)
C44 H44 0.9500
C45 C46 1.379(4)
C45 H45 0.9500
C46 H46 0.9500
C47 C48 1.391(5)
C47 H47 0.9500
C48 C49 1.373(5)
C48 H48 0.9500
C49 C50 1.403(4)
C49 H49 0.9500
C50 C51 1.397(4)
C51 C52 1.392(4)
C51 C56 1.428(4)
C52 C53 1.407(4)
C53 C54 1.369(5)
C53 H53 0.9500
C54 C55 1.390(5)
C54 H54 0.9500
C55 H55 0.9500
C56 C57 1.194(4)
C57 C58 1.431(4)
C58 C63 1.386(4)
C58 C59 1.393(4)
C59 C60 1.382(4)
C59 H59 0.9500
C60 C61 1.390(4)
C60 H60 0.9500
C61 C62 1.401(4)
C61 C64 1.484(4)
C62 C63 1.377(4)
C62 H62 0.9500
C63 H63 0.9500
C64 C65 1.387(4)
C64 C69 1.386(4)
C65 C66 1.392(4)
C65 H65 0.9500
C66 C67 1.369(5)
C66 H66 0.9500
C67 C68 1.369(5)
C67 H67 0.9500
C68 C69 1.377(4)
C68 H68 0.9500
C69 H69 0.9500

loop_
_geom_torsion_atom_site_label_1
_geom_torsion_atom_site_label_2
_geom_torsion_atom_site_label_3
_geom_torsion_atom_site_label_4
_geom_torsion
F1 B1 N1 C1 59.4(4)
F2 B1 N1 C1 -61.2(4)
N2 B1 N1 C1 179.3(3)
F1 B1 N1 C4 -120.2(3)
F2 B1 N1 C4 119.3(3)
N2 B1 N1 C4 -0.3(4)
F1 B1 N2 C9 -59.6(4)
F2 B1 N2 C9 60.9(4)
N1 B1 N2 C9 -179.8(3)
F1 B1 N2 C6 118.1(3)
F2 B1 N2 C6 -121.3(3)
N1 B1 N2 C6 -2.0(4)
F4 B2 N3 C32 48.4(4)
F3 B2 N3 C32 -73.3(4)
N4 B2 N3 C32 168.9(3)
F4 B2 N3 C29 -137.6(3)
F3 B2 N3 C29 100.7(3)
N4 B2 N3 C29 -17.1(4)
F4 B2 N4 C24 -52.1(4)
F3 B2 N4 C24 69.4(4)
N3 B2 N4 C24 -172.5(3)
F4 B2 N4 C27 136.9(3)
F3 B2 N4 C27 -101.6(3)
N3 B2 N4 C27 16.4(4)
F6 B3 N5 C47 -52.0(4)
F5 B3 N5 C47 68.7(4)
N6 B3 N5 C47 -172.9(3)
F6 B3 N5 C50 130.9(3)
F5 B3 N5 C50 -108.4(3)
N6 B3 N5 C50 10.0(4)
F6 B3 N6 C55 54.4(4)
F5 B3 N6 C55 -66.6(4)
N5 B3 N6 C55 175.0(3)
F6 B3 N6 C52 -131.8(3)
F5 B3 N6 C52 107.2(3)
N5 B3 N6 C52 -11.2(4)
C4 N1 C1 C2 -0.7(3)
B1 N1 C1 C2 179.7(3)
N1 C1 C2 C3 0.1(4)
C1 C2 C3 C4 0.5(3)
C1 N1 C4 C5 -179.0(3)
B1 N1 C4 C5 0.6(4)
C1 N1 C4 C3 1.0(3)
B1 N1 C4 C3 -179.4(3)
C2 C3 C4 C5 179.0(3)
C2 C3 C4 N1 -1.0(3)
N1 C4 C5 C6 1.2(4)
C3 C4 C5 C6 -178.8(3)
N1 C4 C5 C10 -175.7(3)
C3 C4 C5 C10 4.3(5)
C9 N2 C6 C7 0.1(3)
B1 N2 C6 C7 -178.1(3)
C9 N2 C6 C5 -178.0(3)
B1 N2 C6 C5 3.9(4)
C4 C5 C6 N2 -3.4(4)
C10 C5 C6 N2 173.6(3)
C4 C5 C6 C7 179.1(3)
C10 C5 C6 C7 -3.9(5)
N2 C6 C7 C8 0.0(4)
C5 C6 C7 C8 177.7(3)
C6 C7 C8 C9 0.0(4)
C6 N2 C9 C8 -0.1(4)
B1 N2 C9 C8 178.0(3)
C7 C8 C9 N2 0.1(4)
C4 C5 C10 C11 116(3)
C6 C5 C10 C11 -61(3)
C5 C10 C11 C12 14(6)
C10 C11 C12 C13 -148(4)
C10 C11 C12 C17 29(4)
C17 C12 C13 C14 0.8(5)
C11 C12 C13 C14 178.0(3)
C12 C13 C14 C15 -0.3(5)
C13 C14 C15 C16 -0.2(5)
C13 C14 C15 C18 -179.8(3)
C14 C15 C16 C17 0.3(6)
C18 C15 C16 C17 179.9(4)
C15 C16 C17 C12 0.1(7)
C13 C12 C17 C16 -0.7(6)
C11 C12 C17 C16 -178.0(4)
C16 C15 C18 C19 -160.1(4)
C14 C15 C18 C19 19.4(5)
C16 C15 C18 C23 21.5(5)
C14 C15 C18 C23 -159.0(4)
C23 C18 C19 C20 -1.3(6)
C15 C18 C19 C20 -179.7(4)
C18 C19 C20 C21 -0.2(7)
C19 C20 C21 C22 1.9(9)
C20 C21 C22 C23 -2.0(9)
C21 C22 C23 C18 0.4(8)
C19 C18 C23 C22 1.2(6)
C15 C18 C23 C22 179.6(4)
C27 N4 C24 C25 -0.7(4)
B2 N4 C24 C25 -173.1(3)
N4 C24 C25 C26 0.3(4)
C24 C25 C26 C27 0.3(4)
C24 N4 C27 C26 0.9(3)
B2 N4 C27 C26 173.6(3)
C24 N4 C27 C28 179.2(3)
B2 N4 C27 C28 -8.1(4)
C25 C26 C27 N4 -0.8(4)
C25 C26 C27 C28 -178.8(3)
N4 C27 C28 C29 -2.9(4)
C26 C27 C28 C29 174.9(3)
N4 C27 C28 C33 176.0(3)
C26 C27 C28 C33 -6.2(5)
C27 C28 C29 N3 2.4(4)
C33 C28 C29 N3 -176.5(2)
C27 C28 C29 C30 -172.6(3)
C33 C28 C29 C30 8.5(5)
C32 N3 C29 C28 -175.8(3)
B2 N3 C29 C28 9.3(4)
C32 N3 C29 C30 0.3(3)
B2 N3 C29 C30 -174.7(2)
C28 C29 C30 C31 174.8(3)
N3 C29 C30 C31 -0.7(3)
C29 C30 C31 C32 0.7(4)
C29 N3 C32 C31 0.2(3)
B2 N3 C32 C31 175.0(3)
C30 C31 C32 N3 -0.6(4)
C29 C28 C33 C34 140(3)
C27 C28 C33 C34 -39(3)
C28 C33 C34 C35 -31(12)
C33 C34 C35 C36 -109(10)
C33 C34 C35 C40 70(10)
C40 C35 C36 C37 -1.2(5)
C34 C35 C36 C37 178.1(3)
C35 C36 C37 C38 0.8(5)
C36 C37 C38 C39 0.2(4)
C36 C37 C38 C41 179.2(3)
C37 C38 C39 C40 -0.8(4)
C41 C38 C39 C40 -179.8(3)
C38 C39 C40 C35 0.4(5)
C36 C35 C40 C39 0.6(5)
C34 C35 C40 C39 -178.7(3)
C37 C38 C41 C42 35.9(4)
C39 C38 C41 C42 -145.1(3)
C37 C38 C41 C46 -143.4(3)
C39 C38 C41 C46 35.5(4)
C46 C41 C42 C43 1.4(4)
C38 C41 C42 C43 -178.0(3)
C41 C42 C43 C44 1.0(5)
C42 C43 C44 C45 -2.4(6)
C43 C44 C45 C46 1.3(6)
C44 C45 C46 C41 1.1(5)
C42 C41 C46 C45 -2.5(4)
C38 C41 C46 C45 176.9(3)
C50 N5 C47 C48 0.3(4)
B3 N5 C47 C48 -177.2(3)
N5 C47 C48 C49 -0.5(4)
C47 C48 C49 C50 0.4(4)
C47 N5 C50 C51 177.8(3)
B3 N5 C50 C51 -4.6(4)
C47 N5 C50 C49 0.0(3)
B3 N5 C50 C49 177.5(3)
C48 C49 C50 N5 -0.3(4)
C48 C49 C50 C51 -177.7(3)
N5 C50 C51 C52 -1.5(4)
C49 C50 C51 C52 175.7(3)
N5 C50 C51 C56 -179.6(3)
C49 C50 C51 C56 -2.4(5)
C55 N6 C52 C51 -178.1(3)
B3 N6 C52 C51 7.1(4)
C55 N6 C52 C53 -0.4(3)
B3 N6 C52 C53 -175.2(3)
C50 C51 C52 N6 0.4(4)
C56 C51 C52 N6 178.4(3)
C50 C51 C52 C53 -176.7(3)
C56 C51 C52 C53 1.3(5)
N6 C52 C53 C54 0.1(4)
C51 C52 C53 C54 177.4(3)
C52 C53 C54 C55 0.2(4)
C52 N6 C55 C54 0.5(4)
B3 N6 C55 C54 175.2(3)
C53 C54 C55 N6 -0.5(4)
C52 C51 C56 C57 -111(9)
C50 C51 C56 C57 67(9)
C51 C56 C57 C58 52(13)
C56 C57 C58 C63 -72(6)
C56 C57 C58 C59 105(6)
C63 C58 C59 C60 2.8(5)
C57 C58 C59 C60 -174.0(3)
C58 C59 C60 C61 1.4(5)
C59 C60 C61 C62 -4.1(4)
C59 C60 C61 C64 174.1(3)
C60 C61 C62 C63 2.7(5)
C64 C61 C62 C63 -175.5(3)
C61 C62 C63 C58 1.4(5)
C59 C58 C63 C62 -4.2(5)
C57 C58 C63 C62 172.6(3)
C60 C61 C64 C65 37.5(4)
C62 C61 C64 C65 -144.4(3)
C60 C61 C64 C69 -142.8(3)
C62 C61 C64 C69 35.3(4)
C69 C64 C65 C66 -1.5(4)
C61 C64 C65 C66 178.1(3)
C64 C65 C66 C67 0.7(5)
C65 C66 C67 C68 1.0(5)
C66 C67 C68 C69 -1.8(5)
C67 C68 C69 C64 0.9(5)
C65 C64 C69 C68 0.7(5)
C61 C64 C69 C68 -179.0(3)
